data_7004629
loop_
_publ_author_name
'Lan, Ya-Qian'
'Li, Shun-Li'
'Fu, Yao-Mei'
'Xu, Yan-Hong'
'Li, Lu'
'Su, Zhong-Min'
'Fu, Qiang'

_publ_section_title
;
 d10-Metal coordination polymers based on analogue di(pyridyl)imidazole
 derivatives and 4,4&#x2032;-oxydibenzoic acid: influence of flexible
 and angular characters of neutral ligands on structural diversity
;
_journal_issue 47
_journal_name_full 'Dalton Transactions'
_journal_page_first 6796
_journal_page_last 6807
_journal_paper_doi 10.1039/b809336a
_journal_year 2008
_chemical_formula_sum 'C76 H56 Cd2 N12 O10'
_chemical_formula_weight 1522.13
_chemical_name_systematic
;
?
;
_space_group_IT_number 2
_symmetry_cell_setting triclinic
_symmetry_space_group_name_Hall '-P 1'
_symmetry_space_group_name_H-M 'P -1'
_atom_sites_solution_hydrogens geom
_atom_sites_solution_primary direct
_atom_sites_solution_secondary difmap
_audit_creation_method SHELXL-97
_cell_angle_alpha 111.061(2)
_cell_angle_beta 96.603(2)
_cell_angle_gamma 101.133(2)
_cell_formula_units_Z 1
_cell_length_a 9.6950(11)
_cell_length_b 12.4600(13)
_cell_length_c 15.1400(16)
_cell_measurement_temperature 293(2)
_cell_measurement_theta_max 28.63
_cell_measurement_theta_min 1.83
_cell_volume 1640.3(3)
_computing_cell_refinement 'SMART (Bruker, 1997)'
_computing_data_collection 'SMART (Bruker, 1997)'
_computing_data_reduction SAINT
_computing_molecular_graphics 'SHELXTL-PLUS (Sheldrick, 1990)'
_computing_publication_material SHELXL-97
_computing_structure_refinement 'SHELXL-97 (Sheldrick, 1997)'
_computing_structure_solution 'SHELXS-97(Sheldrick, 1997)'
_diffrn_ambient_temperature 293(2)
_diffrn_measured_fraction_theta_full 0.975
_diffrn_measured_fraction_theta_max 0.891
_diffrn_measurement_device_type 'Bruker APEX CCD area-detector'
_diffrn_measurement_method '\w scans'
_diffrn_radiation_monochromator graphite
_diffrn_radiation_source 'fine-focus sealed tube'
_diffrn_radiation_type MoK\a
_diffrn_radiation_wavelength 0.71069
_diffrn_reflns_av_R_equivalents 0.0436
_diffrn_reflns_av_sigmaI/netI 0.1133
_diffrn_reflns_limit_h_max 12
_diffrn_reflns_limit_h_min -10
_diffrn_reflns_limit_k_max 16
_diffrn_reflns_limit_k_min -13
_diffrn_reflns_limit_l_max 19
_diffrn_reflns_limit_l_min -18
_diffrn_reflns_number 10241
_diffrn_reflns_theta_full 25.00
_diffrn_reflns_theta_max 28.63
_diffrn_reflns_theta_min 1.83
_diffrn_standards_number 0
_exptl_absorpt_coefficient_mu 0.721
_exptl_absorpt_correction_T_max 0.794
_exptl_absorpt_correction_T_min 0.777
_exptl_absorpt_correction_type multi-scan
_exptl_absorpt_process_details 'SADABS(Sheldrick, 1996)'
_exptl_crystal_colour colorless
_exptl_crystal_density_diffrn 1.541
_exptl_crystal_density_method 'not measured'
_exptl_crystal_description block
_exptl_crystal_F_000 772
_exptl_crystal_size_max 0.35
_exptl_crystal_size_mid 0.32
_exptl_crystal_size_min 0.32
_refine_diff_density_max 0.864
_refine_diff_density_min -0.841
_refine_diff_density_rms 0.097
_refine_ls_extinction_method none
_refine_ls_goodness_of_fit_ref 0.957
_refine_ls_hydrogen_treatment constr
_refine_ls_matrix_type full
_refine_ls_number_parameters 451
_refine_ls_number_reflns 7502
_refine_ls_number_restraints 0
_refine_ls_restrained_S_all 0.957
_refine_ls_R_factor_all 0.1178
_refine_ls_R_factor_gt 0.0606
_refine_ls_shift/su_max 0.000
_refine_ls_shift/su_mean 0.000
_refine_ls_structure_factor_coef Fsqd
_refine_ls_weighting_details 'calc w=1/[\s^2^(Fo^2^)+(0.0589P)^2^+0.0000P] where P=(Fo^2^+2Fc^2^)/3'
_refine_ls_weighting_scheme calc
_refine_ls_wR_factor_gt 0.1214
_refine_ls_wR_factor_ref 0.1473
_reflns_number_gt 4367
_reflns_number_total 7502
_reflns_threshold_expression >2sigma(I)
_cod_data_source_file b809336a.txt
_cod_data_source_block 6
_cod_depositor_comments
;
The following automatic conversions were performed:
'_symmetry_cell_setting' value 'Triclinic' changed to 'triclinic'
according to '/home/saulius/struct/CIF-dictionaries/cif_core.dic'
dictionary named 'cif_core.dic' version 2.4.1 from 2010-06-29.

Automatic conversion script
Id: cif_fix_enum 1527 2010-12-29 10:47:43Z saulius 
;
_cod_original_sg_symbol_H-M P-1
_cod_database_code 7004629

loop_
_symmetry_equiv_pos_as_xyz
'x, y, z'
'-x, -y, -z'

loop_
_atom_site_label
_atom_site_type_symbol
_atom_site_fract_x
_atom_site_fract_y
_atom_site_fract_z
_atom_site_U_iso_or_equiv
_atom_site_adp_type
_atom_site_occupancy
_atom_site_symmetry_multiplicity
_atom_site_calc_flag
_atom_site_refinement_flags
_atom_site_disorder_assembly
_atom_site_disorder_group
Cd1 Cd 0.53968(4) 0.14232(3) 0.48075(3) 0.04523(15) Uani 1 1 d . . .
O4 O 0.5745(4) 0.0717(3) -0.4023(2) 0.0523(9) Uani 1 1 d . . .
O1 O 0.7169(4) 0.0980(4) 0.3861(3) 0.0662(11) Uani 1 1 d . . .
O2 O 0.5678(5) 0.1924(4) 0.3477(3) 0.0684(11) Uani 1 1 d . . .
N3 N 0.1682(5) 0.2795(4) 0.5611(3) 0.0530(11) Uani 1 1 d . . .
O5 O 0.7756(4) 0.2077(3) -0.3778(3) 0.0554(9) Uani 1 1 d . . .
O3 O 0.8984(4) 0.1016(4) -0.0012(3) 0.0809(14) Uani 1 1 d . . .
C13 C 0.6677(6) 0.1435(5) 0.3321(4) 0.0496(13) Uani 1 1 d . . .
N2 N 0.3109(5) 0.1688(4) 0.4941(4) 0.0555(12) Uani 1 1 d . . .
N1 N 0.5532(4) 0.3478(4) 0.5667(3) 0.0441(10) Uani 1 1 d . . .
C10 C 0.0538(5) 0.4410(4) 0.5537(4) 0.0470(13) Uani 1 1 d . . .
C14 C 0.7280(6) 0.1371(4) 0.2436(4) 0.0466(12) Uani 1 1 d . . .
C9 C 0.1064(6) 0.3771(5) 0.6145(4) 0.0532(14) Uani 1 1 d . . .
H9A H 0.1785 0.4343 0.6697 0.064 Uiso 1 1 calc R . .
H9B H 0.0268 0.3452 0.6387 0.064 Uiso 1 1 calc R . .
C4 C 0.4303(5) 0.3814(4) 0.5776(4) 0.0423(12) Uani 1 1 d . . .
N4 N 0.2649(7) 0.4191(5) 0.1434(4) 0.0796(16) Uani 1 1 d . . .
C15 C 0.6718(6) 0.1798(5) 0.1788(4) 0.0503(13) Uani 1 1 d . . .
H15 H 0.5970 0.2161 0.1915 0.060 Uiso 1 1 calc R . .
C16 C 0.7236(6) 0.1700(5) 0.0956(4) 0.0562(14) Uani 1 1 d . . .
H16 H 0.6851 0.2000 0.0531 0.067 Uiso 1 1 calc R . .
C3 C 0.3034(5) 0.2801(4) 0.5464(4) 0.0450(12) Uani 1 1 d . . .
C26 C 0.9362(6) 0.1635(5) -0.1261(4) 0.0610(15) Uani 1 1 d . . .
H26 H 1.0327 0.1915 -0.0962 0.073 Uiso 1 1 calc R . .
C5 C 0.4287(6) 0.5011(5) 0.6134(4) 0.0519(14) Uani 1 1 d . . .
H5 H 0.3425 0.5228 0.6185 0.062 Uiso 1 1 calc R . .
C7 C 0.6827(6) 0.5524(5) 0.6306(4) 0.0584(15) Uani 1 1 d . . .
H7 H 0.7703 0.6086 0.6488 0.070 Uiso 1 1 calc R . .
C24 C 0.6993(6) 0.1371(5) -0.3520(4) 0.0461(13) Uani 1 1 d . . .
C20 C 0.8373(7) 0.1121(5) -0.0848(4) 0.0582(15) Uani 1 1 d . . .
C12 C -0.0638(5) 0.4396(5) 0.4051(4) 0.0513(13) Uani 1 1 d . . .
H12 H -0.1066 0.3978 0.3402 0.062 Uiso 1 1 calc R . .
C17 C 0.8325(6) 0.1153(5) 0.0770(4) 0.0565(15) Uani 1 1 d . . .
C18 C 0.8928(6) 0.0736(5) 0.1417(4) 0.0626(16) Uani 1 1 d . . .
H18 H 0.9681 0.0378 0.1290 0.075 Uiso 1 1 calc R . .
C23 C 0.7484(6) 0.1266(4) -0.2587(4) 0.0462(12) Uani 1 1 d . . .
C6 C 0.5559(6) 0.5865(5) 0.6409(4) 0.0550(14) Uani 1 1 d . . .
H6 H 0.5569 0.6667 0.6662 0.066 Uiso 1 1 calc R . .
C30 C 0.5099(7) 0.5470(6) 0.1571(4) 0.0640(16) Uani 1 1 d . . .
C29 C 0.4061(7) 0.4351(6) 0.1325(5) 0.0707(18) Uani 1 1 d . . .
C11 C -0.0125(6) 0.3796(5) 0.4565(4) 0.0508(13) Uani 1 1 d . . .
H11 H -0.0219 0.2983 0.4267 0.061 Uiso 1 1 calc R . .
C19 C 0.8411(6) 0.0850(5) 0.2244(4) 0.0555(14) Uani 1 1 d . . .
H19 H 0.8824 0.0576 0.2679 0.067 Uiso 1 1 calc R . .
N6 N 0.4881(7) 0.6485(6) 0.2174(4) 0.0811(16) Uani 1 1 d . . .
C25 C 0.8904(6) 0.1730(5) -0.2124(4) 0.0590(15) Uani 1 1 d . . .
H25 H 0.9554 0.2107 -0.2392 0.071 Uiso 1 1 calc R . .
C1 C 0.1762(7) 0.0980(5) 0.4778(5) 0.0719(18) Uani 1 1 d . . .
H1 H 0.1502 0.0159 0.4445 0.086 Uiso 1 1 calc R . .
C35 C 0.1775(8) 0.5065(7) 0.1709(5) 0.082(2) Uani 1 1 d . . .
H35A H 0.2403 0.5856 0.2058 0.098 Uiso 1 1 calc R . .
H35B H 0.1174 0.4888 0.2134 0.098 Uiso 1 1 calc R . .
C21 C 0.6973(7) 0.0663(6) -0.1290(4) 0.0709(18) Uani 1 1 d . . .
H21 H 0.6321 0.0310 -0.1008 0.085 Uiso 1 1 calc R . .
C2 C 0.0868(6) 0.1631(5) 0.5165(6) 0.0734(19) Uani 1 1 d . . .
H2 H -0.0105 0.1356 0.5139 0.088 Uiso 1 1 calc R . .
C22 C 0.6528(7) 0.0729(5) -0.2163(4) 0.0627(16) Uani 1 1 d . . .
H22 H 0.5570 0.0407 -0.2474 0.075 Uiso 1 1 calc R . .
C37 C 0.1400(7) 0.5687(6) 0.0322(5) 0.0766(19) Uani 1 1 d . . .
H37 H 0.2339 0.6154 0.0528 0.092 Uiso 1 1 calc R . .
C36 C 0.0851(7) 0.5037(6) 0.0837(5) 0.0659(16) Uani 1 1 d . . .
C38 C 0.0542(8) 0.5639(7) -0.0501(5) 0.082(2) Uani 1 1 d . . .
H38 H 0.0926 0.6082 -0.0836 0.098 Uiso 1 1 calc R . .
C8 C 0.6748(6) 0.4314(5) 0.5921(4) 0.0540(14) Uani 1 1 d . . .
H8 H 0.7594 0.4079 0.5837 0.065 Uiso 1 1 calc R . .
C32 C 0.5895(9) 0.7474(7) 0.2404(6) 0.089(2) Uani 1 1 d . . .
H32 H 0.5762 0.8176 0.2840 0.107 Uiso 1 1 calc R . .
N5 N 0.4373(7) 0.3309(6) 0.0979(5) 0.103(2) Uani 1 1 d . . .
C31 C 0.6308(9) 0.5445(8) 0.1218(7) 0.113(3) Uani 1 1 d . . .
H31 H 0.6445 0.4725 0.0815 0.135 Uiso 1 1 calc R . .
C28 C 0.2111(10) 0.2999(8) 0.1120(6) 0.105(3) Uani 1 1 d . . .
H28 H 0.1171 0.2618 0.1089 0.126 Uiso 1 1 calc R . .
C27 C 0.3148(11) 0.2466(8) 0.0863(7) 0.116(3) Uani 1 1 d . . .
H27 H 0.3059 0.1652 0.0641 0.139 Uiso 1 1 calc R . .
C34 C 0.7341(11) 0.6483(9) 0.1452(8) 0.135(4) Uani 1 1 d . . .
H34 H 0.8181 0.6472 0.1212 0.162 Uiso 1 1 calc R . .
C33 C 0.7118(9) 0.7533(7) 0.2044(7) 0.100(3) Uani 1 1 d . . .
H33 H 0.7774 0.8255 0.2194 0.120 Uiso 1 1 calc R . .

loop_
_atom_site_aniso_label
_atom_site_aniso_U_11
_atom_site_aniso_U_22
_atom_site_aniso_U_33
_atom_site_aniso_U_23
_atom_site_aniso_U_13
_atom_site_aniso_U_12
Cd1 0.0500(3) 0.0521(3) 0.0492(2) 0.02761(19) 0.02299(17) 0.02495(18)
O4 0.060(2) 0.051(2) 0.044(2) 0.0174(18) 0.0051(18) 0.0166(19)
O1 0.071(3) 0.089(3) 0.058(2) 0.041(2) 0.029(2) 0.029(2)
O2 0.079(3) 0.077(3) 0.076(3) 0.040(2) 0.047(2) 0.039(2)
N3 0.048(3) 0.051(3) 0.075(3) 0.031(3) 0.028(2) 0.023(2)
O5 0.058(2) 0.067(3) 0.053(2) 0.035(2) 0.0152(19) 0.0175(19)
O3 0.068(3) 0.158(4) 0.057(3) 0.065(3) 0.037(2) 0.060(3)
C13 0.053(3) 0.048(3) 0.045(3) 0.016(3) 0.015(3) 0.006(3)
N2 0.049(3) 0.044(3) 0.080(3) 0.026(3) 0.021(2) 0.019(2)
N1 0.038(2) 0.051(3) 0.050(3) 0.023(2) 0.016(2) 0.017(2)
C10 0.033(3) 0.041(3) 0.071(4) 0.020(3) 0.024(3) 0.015(2)
C14 0.054(3) 0.044(3) 0.043(3) 0.017(3) 0.017(2) 0.009(2)
C9 0.045(3) 0.054(3) 0.072(4) 0.027(3) 0.030(3) 0.023(3)
C4 0.042(3) 0.048(3) 0.046(3) 0.022(3) 0.013(2) 0.020(2)
N4 0.081(4) 0.079(4) 0.082(4) 0.042(3) 0.000(3) 0.016(3)
C15 0.052(3) 0.056(4) 0.049(3) 0.025(3) 0.014(3) 0.017(3)
C16 0.059(4) 0.076(4) 0.047(3) 0.036(3) 0.010(3) 0.023(3)
C3 0.039(3) 0.047(3) 0.060(3) 0.028(3) 0.019(2) 0.017(2)
C26 0.044(3) 0.093(5) 0.058(4) 0.038(3) 0.018(3) 0.022(3)
C5 0.042(3) 0.061(4) 0.063(4) 0.030(3) 0.016(3) 0.022(3)
C7 0.052(4) 0.057(4) 0.063(4) 0.026(3) 0.008(3) 0.005(3)
C24 0.054(4) 0.053(3) 0.036(3) 0.015(3) 0.014(3) 0.026(3)
C20 0.062(4) 0.089(5) 0.044(3) 0.038(3) 0.021(3) 0.036(3)
C12 0.041(3) 0.049(3) 0.059(3) 0.014(3) 0.010(3) 0.016(3)
C17 0.051(3) 0.090(4) 0.042(3) 0.033(3) 0.019(3) 0.028(3)
C18 0.069(4) 0.096(5) 0.050(3) 0.041(3) 0.030(3) 0.048(3)
C23 0.045(3) 0.054(3) 0.047(3) 0.022(3) 0.016(2) 0.018(3)
C6 0.054(4) 0.054(4) 0.062(4) 0.025(3) 0.017(3) 0.018(3)
C30 0.067(4) 0.071(5) 0.058(4) 0.023(3) 0.014(3) 0.031(4)
C29 0.061(4) 0.077(5) 0.082(5) 0.042(4) 0.004(4) 0.021(4)
C11 0.044(3) 0.037(3) 0.068(4) 0.016(3) 0.013(3) 0.012(2)
C19 0.071(4) 0.062(4) 0.046(3) 0.028(3) 0.018(3) 0.028(3)
N6 0.089(4) 0.077(4) 0.089(4) 0.035(4) 0.040(3) 0.030(4)
C25 0.052(4) 0.086(4) 0.059(4) 0.045(3) 0.023(3) 0.023(3)
C1 0.056(4) 0.045(4) 0.113(5) 0.022(4) 0.037(4) 0.014(3)
C35 0.084(5) 0.106(6) 0.073(5) 0.045(4) 0.021(4) 0.039(4)
C21 0.068(5) 0.094(5) 0.058(4) 0.042(4) 0.018(3) 0.013(4)
C2 0.041(3) 0.059(4) 0.133(6) 0.043(4) 0.041(4) 0.018(3)
C22 0.061(4) 0.074(4) 0.047(3) 0.024(3) 0.012(3) 0.002(3)
C37 0.060(4) 0.091(5) 0.083(5) 0.039(4) 0.012(4) 0.020(4)
C36 0.065(4) 0.067(4) 0.069(4) 0.025(4) 0.012(3) 0.027(3)
C38 0.075(5) 0.106(6) 0.078(5) 0.051(4) 0.019(4) 0.025(4)
C8 0.040(3) 0.070(4) 0.062(4) 0.029(3) 0.018(3) 0.023(3)
C32 0.101(6) 0.074(5) 0.102(6) 0.034(5) 0.042(5) 0.038(5)
N5 0.098(5) 0.068(4) 0.139(6) 0.039(4) -0.005(4) 0.033(4)
C31 0.084(6) 0.086(6) 0.152(8) 0.017(6) 0.057(6) 0.023(5)
C28 0.105(7) 0.086(6) 0.120(7) 0.056(6) -0.022(5) 0.006(5)
C27 0.107(7) 0.066(6) 0.159(9) 0.043(6) -0.028(6) 0.018(5)
C34 0.101(7) 0.101(7) 0.189(11) 0.025(7) 0.071(7) 0.031(6)
C33 0.092(6) 0.076(6) 0.133(7) 0.035(5) 0.048(5) 0.019(4)

loop_
_atom_type_symbol
_atom_type_description
_atom_type_scat_dispersion_real
_atom_type_scat_dispersion_imag
_atom_type_scat_source
C C 0.0033 0.0016 'International Tables Vol C Tables 4.2.6.8 and 6.1.1.4'
H H 0.0000 0.0000 'International Tables Vol C Tables 4.2.6.8 and 6.1.1.4'
N N 0.0061 0.0033 'International Tables Vol C Tables 4.2.6.8 and 6.1.1.4'
O O 0.0106 0.0060 'International Tables Vol C Tables 4.2.6.8 and 6.1.1.4'
Cd Cd -0.8075 1.2024 'International Tables Vol C Tables 4.2.6.8 and 6.1.1.4'

loop_
_geom_angle_atom_site_label_1
_geom_angle_atom_site_label_2
_geom_angle_atom_site_label_3
_geom_angle
_geom_angle_site_symmetry_1
_geom_angle_site_symmetry_3
_geom_angle_publ_flag
O4 Cd1 N2 98.53(15) 1_556 . ?
O4 Cd1 O2 161.63(14) 1_556 . ?
N2 Cd1 O2 99.33(15) . . ?
O4 Cd1 O1 106.62(13) 1_556 . ?
N2 Cd1 O1 150.56(16) . . ?
O2 Cd1 O1 55.02(13) . . ?
O4 Cd1 N1 104.40(13) 1_556 . ?
N2 Cd1 N1 70.05(15) . . ?
O2 Cd1 N1 85.77(14) . . ?
O1 Cd1 N1 116.60(14) . . ?
O4 Cd1 O4 74.89(14) 1_556 2_655 ?
N2 Cd1 O4 86.78(14) . 2_655 ?
O2 Cd1 O4 101.86(13) . 2_655 ?
O1 Cd1 O4 85.27(13) . 2_655 ?
N1 Cd1 O4 156.58(13) . 2_655 ?
O4 Cd1 C13 134.25(16) 1_556 . ?
N2 Cd1 C13 125.20(17) . . ?
O2 Cd1 C13 27.41(14) . . ?
O1 Cd1 C13 27.64(14) . . ?
N1 Cd1 C13 102.84(15) . . ?
O4 Cd1 C13 93.16(14) 2_655 . ?
C24 O4 Cd1 102.6(3) . 1_554 ?
C24 O4 Cd1 136.0(3) . 2_655 ?
Cd1 O4 Cd1 105.11(14) 1_554 2_655 ?
C13 O1 Cd1 90.2(3) . . ?
C13 O2 Cd1 92.3(3) . . ?
C3 N3 C2 107.4(4) . . ?
C3 N3 C9 130.8(5) . . ?
C2 N3 C9 121.8(4) . . ?
C17 O3 C20 123.1(4) . . ?
O2 C13 O1 122.3(5) . . ?
O2 C13 C14 118.1(5) . . ?
O1 C13 C14 119.6(5) . . ?
O2 C13 Cd1 60.3(3) . . ?
O1 C13 Cd1 62.1(3) . . ?
C14 C13 Cd1 175.3(4) . . ?
C3 N2 C1 105.6(4) . . ?
C3 N2 Cd1 116.3(3) . . ?
C1 N2 Cd1 136.9(4) . . ?
C8 N1 C4 118.4(4) . . ?
C8 N1 Cd1 122.3(3) . . ?
C4 N1 Cd1 118.6(3) . . ?
C12 C10 C11 118.1(5) 2_566 . ?
C12 C10 C9 120.3(5) 2_566 . ?
C11 C10 C9 121.5(5) . . ?
C15 C14 C19 118.2(5) . . ?
C15 C14 C13 121.8(5) . . ?
C19 C14 C13 120.0(5) . . ?
N3 C9 C10 113.5(4) . . ?
N3 C9 H9A 108.9 . . ?
C10 C9 H9A 108.9 . . ?
N3 C9 H9B 108.9 . . ?
C10 C9 H9B 108.9 . . ?
H9A C9 H9B 107.7 . . ?
N1 C4 C5 121.5(5) . . ?
N1 C4 C3 112.9(4) . . ?
C5 C4 C3 125.5(4) . . ?
C28 N4 C29 105.8(6) . . ?
C28 N4 C35 123.9(7) . . ?
C29 N4 C35 129.9(6) . . ?
C14 C15 C16 121.9(5) . . ?
C14 C15 H15 119.0 . . ?
C16 C15 H15 119.0 . . ?
C17 C16 C15 118.6(5) . . ?
C17 C16 H16 120.7 . . ?
C15 C16 H16 120.7 . . ?
N2 C3 N3 110.1(4) . . ?
N2 C3 C4 120.9(4) . . ?
N3 C3 C4 129.0(5) . . ?
C20 C26 C25 119.4(5) . . ?
C20 C26 H26 120.3 . . ?
C25 C26 H26 120.3 . . ?
C6 C5 C4 119.2(5) . . ?
C6 C5 H5 120.4 . . ?
C4 C5 H5 120.4 . . ?
C6 C7 C8 117.8(5) . . ?
C6 C7 H7 121.1 . . ?
C8 C7 H7 121.1 . . ?
O5 C24 O4 122.3(5) . . ?
O5 C24 C23 120.5(5) . . ?
O4 C24 C23 117.2(5) . . ?
C21 C20 C26 121.4(5) . . ?
C21 C20 O3 124.6(5) . . ?
C26 C20 O3 113.7(5) . . ?
C10 C12 C11 122.1(5) 2_566 . ?
C10 C12 H12 118.9 2_566 . ?
C11 C12 H12 118.9 . . ?
C16 C17 O3 125.6(5) . . ?
C16 C17 C18 120.7(5) . . ?
O3 C17 C18 113.6(5) . . ?
C19 C18 C17 119.9(5) . . ?
C19 C18 H18 120.0 . . ?
C17 C18 H18 120.0 . . ?
C25 C23 C22 118.9(5) . . ?
C25 C23 C24 119.9(5) . . ?
C22 C23 C24 121.2(5) . . ?
C5 C6 C7 119.5(5) . . ?
C5 C6 H6 120.3 . . ?
C7 C6 H6 120.3 . . ?
N6 C30 C31 121.7(7) . . ?
N6 C30 C29 120.4(6) . . ?
C31 C30 C29 117.9(6) . . ?
N5 C29 N4 109.9(6) . . ?
N5 C29 C30 123.1(7) . . ?
N4 C29 C30 127.0(6) . . ?
C12 C11 C10 119.8(5) . . ?
C12 C11 H11 120.1 . . ?
C10 C11 H11 120.1 . . ?
C18 C19 C14 120.6(5) . . ?
C18 C19 H19 119.7 . . ?
C14 C19 H19 119.7 . . ?
C32 N6 C30 117.6(6) . . ?
C23 C25 C26 120.1(5) . . ?
C23 C25 H25 120.0 . . ?
C26 C25 H25 120.0 . . ?
C2 C1 N2 110.7(5) . . ?
C2 C1 H1 124.6 . . ?
N2 C1 H1 124.6 . . ?
N4 C35 C36 110.9(5) . . ?
N4 C35 H35A 109.5 . . ?
C36 C35 H35A 109.5 . . ?
N4 C35 H35B 109.5 . . ?
C36 C35 H35B 109.5 . . ?
H35A C35 H35B 108.0 . . ?
C20 C21 C22 119.0(6) . . ?
C20 C21 H21 120.5 . . ?
C22 C21 H21 120.5 . . ?
C1 C2 N3 106.3(5) . . ?
C1 C2 H2 126.9 . . ?
N3 C2 H2 126.9 . . ?
C21 C22 C23 121.1(6) . . ?
C21 C22 H22 119.4 . . ?
C23 C22 H22 119.4 . . ?
C36 C37 C38 119.9(6) . . ?
C36 C37 H37 120.0 . . ?
C38 C37 H37 120.0 . . ?
C38 C36 C37 117.7(6) 2_565 . ?
C38 C36 C35 122.1(6) 2_565 . ?
C37 C36 C35 120.2(6) . . ?
C36 C38 C37 122.4(6) 2_565 . ?
C36 C38 H38 118.8 2_565 . ?
C37 C38 H38 118.8 . . ?
N1 C8 C7 123.6(5) . . ?
N1 C8 H8 118.2 . . ?
C7 C8 H8 118.2 . . ?
N6 C32 C33 124.3(7) . . ?
N6 C32 H32 117.8 . . ?
C33 C32 H32 117.8 . . ?
C29 N5 C27 106.5(7) . . ?
C30 C31 C34 120.0(8) . . ?
C30 C31 H31 120.0 . . ?
C34 C31 H31 120.0 . . ?
C27 C28 N4 108.7(8) . . ?
C27 C28 H28 125.6 . . ?
N4 C28 H28 125.6 . . ?
C28 C27 N5 109.1(8) . . ?
C28 C27 H27 125.4 . . ?
N5 C27 H27 125.4 . . ?
C33 C34 C31 119.2(9) . . ?
C33 C34 H34 120.4 . . ?
C31 C34 H34 120.4 . . ?
C32 C33 C34 117.1(8) . . ?
C32 C33 H33 121.4 . . ?
C34 C33 H33 121.4 . . ?

loop_
_geom_bond_atom_site_label_1
_geom_bond_atom_site_label_2
_geom_bond_distance
_geom_bond_site_symmetry_2
_geom_bond_publ_flag
Cd1 O4 2.263(3) 1_556 ?
Cd1 N2 2.326(4) . ?
Cd1 O2 2.342(4) . ?
Cd1 O1 2.382(4) . ?
Cd1 N1 2.388(4) . ?
Cd1 O4 2.455(4) 2_655 ?
Cd1 C13 2.695(5) . ?
O4 C24 1.292(6) . ?
O4 Cd1 2.263(3) 1_554 ?
O4 Cd1 2.455(4) 2_655 ?
O1 C13 1.250(6) . ?
O2 C13 1.241(6) . ?
N3 C3 1.353(6) . ?
N3 C2 1.383(7) . ?
N3 C9 1.475(6) . ?
O5 C24 1.240(6) . ?
O3 C17 1.382(6) . ?
O3 C20 1.396(6) . ?
C13 C14 1.505(7) . ?
N2 C3 1.348(6) . ?
N2 C1 1.367(7) . ?
N1 C8 1.325(6) . ?
N1 C4 1.346(6) . ?
C10 C12 1.370(7) 2_566 ?
C10 C11 1.395(7) . ?
C10 C9 1.522(7) . ?
C14 C15 1.380(7) . ?
C14 C19 1.387(7) . ?
C9 H9A 0.9700 . ?
C9 H9B 0.9700 . ?
C4 C5 1.396(7) . ?
C4 C3 1.473(7) . ?
N4 C28 1.356(8) . ?
N4 C29 1.382(8) . ?
N4 C35 1.480(8) . ?
C15 C16 1.384(7) . ?
C15 H15 0.9300 . ?
C16 C17 1.366(7) . ?
C16 H16 0.9300 . ?
C26 C20 1.381(7) . ?
C26 C25 1.384(7) . ?
C26 H26 0.9300 . ?
C5 C6 1.372(7) . ?
C5 H5 0.9300 . ?
C7 C6 1.383(7) . ?
C7 C8 1.390(7) . ?
C7 H7 0.9300 . ?
C24 C23 1.498(7) . ?
C20 C21 1.354(8) . ?
C12 C10 1.370(7) 2_566 ?
C12 C11 1.374(7) . ?
C12 H12 0.9300 . ?
C17 C18 1.386(7) . ?
C18 C19 1.372(7) . ?
C18 H18 0.9300 . ?
C23 C25 1.378(7) . ?
C23 C22 1.386(7) . ?
C6 H6 0.9300 . ?
C30 N6 1.339(8) . ?
C30 C31 1.345(9) . ?
C30 C29 1.446(9) . ?
C29 N5 1.324(8) . ?
C11 H11 0.9300 . ?
C19 H19 0.9300 . ?
N6 C32 1.323(9) . ?
C25 H25 0.9300 . ?
C1 C2 1.342(8) . ?
C1 H1 0.9300 . ?
C35 C36 1.493(8) . ?
C35 H35A 0.9700 . ?
C35 H35B 0.9700 . ?
C21 C22 1.379(8) . ?
C21 H21 0.9300 . ?
C2 H2 0.9300 . ?
C22 H22 0.9300 . ?
C37 C36 1.388(9) . ?
C37 C38 1.392(9) . ?
C37 H37 0.9300 . ?
C36 C38 1.374(9) 2_565 ?
C38 C36 1.374(9) 2_565 ?
C38 H38 0.9300 . ?
C8 H8 0.9300 . ?
C32 C33 1.361(10) . ?
C32 H32 0.9300 . ?
N5 C27 1.372(10) . ?
C31 C34 1.376(11) . ?
C31 H31 0.9300 . ?
C28 C27 1.329(12) . ?
C28 H28 0.9300 . ?
C27 H27 0.9300 . ?
C34 C33 1.368(11) . ?
C34 H34 0.9300 . ?
C33 H33 0.9300 . ?

loop_
_geom_torsion_atom_site_label_1
_geom_torsion_atom_site_label_2
_geom_torsion_atom_site_label_3
_geom_torsion_atom_site_label_4
_geom_torsion
_geom_torsion_site_symmetry_1
_geom_torsion_site_symmetry_2
_geom_torsion_site_symmetry_3
_geom_torsion_site_symmetry_4
_geom_torsion_publ_flag
O4 Cd1 O1 C13 178.8(3) 1_556 . . . ?
N2 Cd1 O1 C13 31.2(5) . . . . ?
O2 Cd1 O1 C13 -1.9(3) . . . . ?
N1 Cd1 O1 C13 -65.1(3) . . . . ?
O4 Cd1 O1 C13 106.1(3) 2_655 . . . ?
O4 Cd1 O2 C13 4.2(7) 1_556 . . . ?
N2 Cd1 O2 C13 -162.2(3) . . . . ?
O1 Cd1 O2 C13 2.0(3) . . . . ?
N1 Cd1 O2 C13 128.8(4) . . . . ?
O4 Cd1 O2 C13 -73.6(4) 2_655 . . . ?
Cd1 O2 C13 O1 -3.6(6) . . . . ?
Cd1 O2 C13 C14 174.9(4) . . . . ?
Cd1 O1 C13 O2 3.5(6) . . . . ?
Cd1 O1 C13 C14 -175.0(4) . . . . ?
O4 Cd1 C13 O2 -178.2(3) 1_556 . . . ?
N2 Cd1 C13 O2 21.6(4) . . . . ?
O1 Cd1 C13 O2 -176.6(5) . . . . ?
N1 Cd1 C13 O2 -52.9(4) . . . . ?
O4 Cd1 C13 O2 109.9(3) 2_655 . . . ?
O4 Cd1 C13 O1 -1.6(4) 1_556 . . . ?
N2 Cd1 C13 O1 -161.8(3) . . . . ?
O2 Cd1 C13 O1 176.6(5) . . . . ?
N1 Cd1 C13 O1 123.7(3) . . . . ?
O4 Cd1 C13 O1 -73.5(3) 2_655 . . . ?
O4 Cd1 N2 C3 98.3(4) 1_556 . . . ?
O2 Cd1 N2 C3 -86.0(4) . . . . ?
O1 Cd1 N2 C3 -113.0(4) . . . . ?
N1 Cd1 N2 C3 -4.0(3) . . . . ?
O4 Cd1 N2 C3 172.5(4) 2_655 . . . ?
C13 Cd1 N2 C3 -95.9(4) . . . . ?
O4 Cd1 N2 C1 -66.6(6) 1_556 . . . ?
O2 Cd1 N2 C1 109.1(6) . . . . ?
O1 Cd1 N2 C1 82.0(7) . . . . ?
N1 Cd1 N2 C1 -168.9(6) . . . . ?
O4 Cd1 N2 C1 7.6(6) 2_655 . . . ?
C13 Cd1 N2 C1 99.2(6) . . . . ?
O4 Cd1 N1 C8 92.4(4) 1_556 . . . ?
N2 Cd1 N1 C8 -173.6(4) . . . . ?
O2 Cd1 N1 C8 -72.0(4) . . . . ?
O1 Cd1 N1 C8 -24.9(4) . . . . ?
O4 Cd1 N1 C8 177.6(3) 2_655 . . . ?
C13 Cd1 N1 C8 -50.4(4) . . . . ?
O4 Cd1 N1 C4 -97.2(3) 1_556 . . . ?
N2 Cd1 N1 C4 -3.2(3) . . . . ?
O2 Cd1 N1 C4 98.3(3) . . . . ?
O1 Cd1 N1 C4 145.5(3) . . . . ?
O4 Cd1 N1 C4 -12.0(5) 2_655 . . . ?
C13 Cd1 N1 C4 119.9(3) . . . . ?
O2 C13 C14 C15 -2.4(8) . . . . ?
O1 C13 C14 C15 176.2(5) . . . . ?
O2 C13 C14 C19 178.9(5) . . . . ?
O1 C13 C14 C19 -2.5(8) . . . . ?
C3 N3 C9 C10 87.3(7) . . . . ?
C2 N3 C9 C10 -94.2(6) . . . . ?
C12 C10 C9 N3 -146.1(5) 2_566 . . . ?
C11 C10 C9 N3 37.4(7) . . . . ?
C8 N1 C4 C5 0.9(7) . . . . ?
Cd1 N1 C4 C5 -169.8(4) . . . . ?
C8 N1 C4 C3 179.8(4) . . . . ?
Cd1 N1 C4 C3 9.1(5) . . . . ?
C19 C14 C15 C16 1.1(8) . . . . ?
C13 C14 C15 C16 -177.6(5) . . . . ?
C14 C15 C16 C17 0.7(8) . . . . ?
C1 N2 C3 N3 -1.0(6) . . . . ?
Cd1 N2 C3 N3 -170.4(3) . . . . ?
C1 N2 C3 C4 -179.9(5) . . . . ?
Cd1 N2 C3 C4 10.7(6) . . . . ?
C2 N3 C3 N2 0.2(6) . . . . ?
C9 N3 C3 N2 178.9(5) . . . . ?
C2 N3 C3 C4 179.0(5) . . . . ?
C9 N3 C3 C4 -2.4(9) . . . . ?
N1 C4 C3 N2 -13.2(7) . . . . ?
C5 C4 C3 N2 165.6(5) . . . . ?
N1 C4 C3 N3 168.2(5) . . . . ?
C5 C4 C3 N3 -13.0(8) . . . . ?
N1 C4 C5 C6 -2.1(8) . . . . ?
C3 C4 C5 C6 179.2(5) . . . . ?
Cd1 O4 C24 O5 -7.4(6) 1_554 . . . ?
Cd1 O4 C24 O5 120.6(5) 2_655 . . . ?
Cd1 O4 C24 C23 171.3(3) 1_554 . . . ?
Cd1 O4 C24 C23 -60.7(6) 2_655 . . . ?
C25 C26 C20 C21 2.7(9) . . . . ?
C25 C26 C20 O3 176.4(5) . . . . ?
C17 O3 C20 C21 -42.4(9) . . . . ?
C17 O3 C20 C26 144.2(6) . . . . ?
C15 C16 C17 O3 -178.0(5) . . . . ?
C15 C16 C17 C18 -1.9(9) . . . . ?
C20 O3 C17 C16 -18.4(10) . . . . ?
C20 O3 C17 C18 165.2(5) . . . . ?
C16 C17 C18 C19 1.2(9) . . . . ?
O3 C17 C18 C19 177.8(5) . . . . ?
O5 C24 C23 C25 -15.4(8) . . . . ?
O4 C24 C23 C25 165.8(5) . . . . ?
O5 C24 C23 C22 163.2(5) . . . . ?
O4 C24 C23 C22 -15.5(7) . . . . ?
C4 C5 C6 C7 1.5(8) . . . . ?
C8 C7 C6 C5 0.1(8) . . . . ?
C28 N4 C29 N5 -1.1(8) . . . . ?
C35 N4 C29 N5 -173.9(6) . . . . ?
C28 N4 C29 C30 -179.1(6) . . . . ?
C35 N4 C29 C30 8.1(11) . . . . ?
N6 C30 C29 N5 -159.8(7) . . . . ?
C31 C30 C29 N5 16.9(10) . . . . ?
N6 C30 C29 N4 18.0(10) . . . . ?
C31 C30 C29 N4 -165.4(7) . . . . ?
C10 C12 C11 C10 -0.8(8) 2_566 . . . ?
C12 C10 C11 C12 0.8(8) 2_566 . . . ?
C9 C10 C11 C12 177.4(5) . . . . ?
C17 C18 C19 C14 0.6(9) . . . . ?
C15 C14 C19 C18 -1.7(8) . . . . ?
C13 C14 C19 C18 176.9(5) . . . . ?
C31 C30 N6 C32 0.8(10) . . . . ?
C29 C30 N6 C32 177.3(6) . . . . ?
C22 C23 C25 C26 1.3(8) . . . . ?
C24 C23 C25 C26 180.0(5) . . . . ?
C20 C26 C25 C23 -2.9(9) . . . . ?
C3 N2 C1 C2 1.5(8) . . . . ?
Cd1 N2 C1 C2 167.5(5) . . . . ?
C28 N4 C35 C36 -73.3(8) . . . . ?
C29 N4 C35 C36 98.3(8) . . . . ?
C26 C20 C21 C22 -0.9(10) . . . . ?
O3 C20 C21 C22 -173.9(5) . . . . ?
N2 C1 C2 N3 -1.4(8) . . . . ?
C3 N3 C2 C1 0.7(7) . . . . ?
C9 N3 C2 C1 -178.1(5) . . . . ?
C20 C21 C22 C23 -0.8(10) . . . . ?
C25 C23 C22 C21 0.6(9) . . . . ?
C24 C23 C22 C21 -178.1(5) . . . . ?
C38 C37 C36 C38 0.1(11) . . . 2_565 ?
C38 C37 C36 C35 178.8(6) . . . . ?
N4 C35 C36 C38 94.1(8) . . . 2_565 ?
N4 C35 C36 C37 -84.5(8) . . . . ?
C36 C37 C38 C36 -0.1(12) . . . 2_565 ?
C4 N1 C8 C7 0.8(8) . . . . ?
Cd1 N1 C8 C7 171.2(4) . . . . ?
C6 C7 C8 N1 -1.3(8) . . . . ?
C30 N6 C32 C33 2.3(11) . . . . ?
N4 C29 N5 C27 0.0(8) . . . . ?
C30 C29 N5 C27 178.1(7) . . . . ?
N6 C30 C31 C34 -1.8(13) . . . . ?
C29 C30 C31 C34 -178.4(8) . . . . ?
C29 N4 C28 C27 1.9(9) . . . . ?
C35 N4 C28 C27 175.2(7) . . . . ?
N4 C28 C27 N5 -2.0(11) . . . . ?
C29 N5 C27 C28 1.2(10) . . . . ?
C30 C31 C34 C33 -0.1(16) . . . . ?
N6 C32 C33 C34 -4.1(13) . . . . ?
C31 C34 C33 C32 2.9(15) . . . . ?
